data_1574224
loop_
_publ_author_name
'Dang, Vinh Q.'
'Jiang, Chenggang'
'Teets, Thomas S.'

_publ_section_title
;
 Enhanced blue phosphorescence in platinum acetylide complexes via a
 secondary heavy metal and anion-controlled aggregation
;
_journal_issue 17
_journal_name_full 'Chemical Science'
_journal_page_first 7302
_journal_page_last 7310
_journal_paper_doi 10.1039/D5SC00172B
_journal_volume 16
_journal_year 2025
_chemical_formula_sum 'C36 H38 N4 Pt'
_chemical_formula_weight 721.79
_space_group_crystal_system triclinic
_space_group_IT_number 2
_space_group_name_Hall '-P 1'
_space_group_name_H-M_alt 'P -1'
_atom_sites_solution_hydrogens geom
_audit_creation_method SHELXL-2018/3
_audit_update_record
;
2024-10-28 deposited with the CCDC.	2025-03-18 downloaded from the CCDC.
;
_cell_angle_alpha 79.386(3)
_cell_angle_beta 84.090(4)
_cell_angle_gamma 71.728(3)
_cell_formula_units_Z 4
_cell_length_a 11.975(3)
_cell_length_b 15.698(4)
_cell_length_c 19.951(5)
_cell_measurement_reflns_used 7652
_cell_measurement_temperature 123(2)
_cell_measurement_theta_max 21.05
_cell_measurement_theta_min 2.57
_cell_volume 3496.3(15)
_computing_cell_refinement 'Bruker SAINT'
_computing_data_collection 'Bruker APEX2'
_computing_data_reduction 'Bruker SAINT'
_computing_molecular_graphics 'Bruker SHELXTL'
_computing_publication_material 'Bruker SHELXTL'
_computing_structure_refinement 'SHELXL-2018/3 (Sheldrick, 2018)'
_computing_structure_solution 'SHELXT 2014/5 (Sheldrick, 2014)'
_diffrn_ambient_temperature 123(2)
_diffrn_measured_fraction_theta_full 0.999
_diffrn_measured_fraction_theta_max 0.999
_diffrn_measurement_device_type 'Bruker APEX-II CCD'
_diffrn_measurement_method '\f and \w scans'
_diffrn_radiation_type MoK\a
_diffrn_radiation_wavelength 0.71073
_diffrn_reflns_av_R_equivalents 0.0580
_diffrn_reflns_av_unetI/netI 0.0661
_diffrn_reflns_Laue_measured_fraction_full 0.999
_diffrn_reflns_Laue_measured_fraction_max 0.999
_diffrn_reflns_limit_h_max 14
_diffrn_reflns_limit_h_min -14
_diffrn_reflns_limit_k_max 19
_diffrn_reflns_limit_k_min -19
_diffrn_reflns_limit_l_max 24
_diffrn_reflns_limit_l_min -24
_diffrn_reflns_number 43231
_diffrn_reflns_point_group_measured_fraction_full 0.999
_diffrn_reflns_point_group_measured_fraction_max 0.999
_diffrn_reflns_theta_full 25.242
_diffrn_reflns_theta_max 25.681
_diffrn_reflns_theta_min 1.040
_exptl_absorpt_coefficient_mu 4.040
_exptl_absorpt_correction_T_max 0.7456
_exptl_absorpt_correction_T_min 0.5970
_exptl_absorpt_correction_type multi-scan
_exptl_absorpt_process_details sadabs
_exptl_crystal_colour colourless
_exptl_crystal_density_diffrn 1.371
_exptl_crystal_description plate
_exptl_crystal_F_000 1440
_exptl_crystal_size_max 0.160
_exptl_crystal_size_mid 0.080
_exptl_crystal_size_min 0.030
_refine_diff_density_max 0.732
_refine_diff_density_min -0.954
_refine_diff_density_rms 0.106
_refine_ls_extinction_method none
_refine_ls_goodness_of_fit_ref 0.981
_refine_ls_hydrogen_treatment constr
_refine_ls_matrix_type full
_refine_ls_number_parameters 821
_refine_ls_number_reflns 13257
_refine_ls_number_restraints 2178
_refine_ls_restrained_S_all 1.188
_refine_ls_R_factor_all 0.0621
_refine_ls_R_factor_gt 0.0360
_refine_ls_shift/su_max 0.003
_refine_ls_shift/su_mean 0.000
_refine_ls_structure_factor_coef Fsqd
_refine_ls_weighting_details 'w=1/[\s^2^(Fo^2^)+(0.0320P)^2^] where P=(Fo^2^+2Fc^2^)/3'
_refine_ls_weighting_scheme calc
_refine_ls_wR_factor_gt 0.0703
_refine_ls_wR_factor_ref 0.0791
_reflns_Friedel_coverage 0.000
_reflns_number_gt 9388
_reflns_number_total 13257
_reflns_threshold_expression 'I > 2\s(I)'
_cod_data_source_file d5sc00172b2.cif
_cod_data_source_block 2
_cod_depositor_comments 'Adding full bibliography for 1574222--1574225.cif.'
_cod_original_cell_volume 3496.4(16)
_cod_database_code 1574224
_shelx_shelxl_version_number 2018/3
_shelx_space_group_comment
; 
The symmetry employed for this shelxl refinement is uniquely defined 
by the following loop, which should always be used as a source of 
symmetry information in preference to the above space-group names. 
They are only intended as comments. 
;
_shelx_estimated_absorpt_t_min 0.564
_shelx_estimated_absorpt_t_max 0.888

loop_
_space_group_symop_operation_xyz
'x, y, z'
'-x, -y, -z'

loop_
_atom_site_label
_atom_site_type_symbol
_atom_site_fract_x
_atom_site_fract_y
_atom_site_fract_z
_atom_site_U_iso_or_equiv
_atom_site_adp_type
_atom_site_occupancy
_atom_site_site_symmetry_order
_atom_site_calc_flag
_atom_site_refinement_flags_posn
_atom_site_refinement_flags_adp
_atom_site_refinement_flags_occupancy
_atom_site_disorder_assembly
_atom_site_disorder_group
Pt1A Pt 0.42948(2) 0.54327(2) 0.38208(2) 0.03266(7) Uani 1 1 d . U . . .
Pt1 Pt 0.93721(2) 0.00289(2) 0.10135(2) 0.03528(7) Uani 1 1 d . U . . .
N1A N 0.6167(4) 0.6272(3) 0.4163(2) 0.0436(12) Uani 1 1 d . U . . .
N2A N 0.6088(4) 0.3517(3) 0.4234(2) 0.0444(12) Uani 1 1 d . U . . .
N3A N 0.1960(5) 0.3323(4) 0.3108(3) 0.0572(14) Uani 1 1 d . U . . .
C46A C 0.0767(5) 0.8448(4) 0.2841(3) 0.0429(14) Uani 1 1 d . U . . .
H46A H 0.050955 0.794079 0.281679 0.051 Uiso 1 1 calc R U . . .
N1 N 1.1179(4) -0.1833(3) 0.0802(2) 0.0438(12) Uani 1 1 d . U . . .
N2 N 1.1342(4) 0.0963(3) 0.0813(2) 0.0375(11) Uani 1 1 d . U . . .
C36 C 0.7287(5) -0.2607(4) 0.1649(3) 0.0470(15) Uani 1 1 d . U . . .
H36B H 0.803880 -0.283839 0.143258 0.056 Uiso 1 1 calc R U . . .
N4 N 0.7425(4) 0.3324(3) 0.1730(2) 0.0428(12) Uani 1 1 d . U . . .
C1A C 0.5448(5) 0.5979(4) 0.4056(3) 0.0396(13) Uani 1 1 d . U . . .
C2A C 0.5383(5) 0.4207(4) 0.4103(3) 0.0382(13) Uani 1 1 d . U . . .
C10A C 0.7147(5) 0.6597(4) 0.4263(3) 0.0419(13) Uani 1 1 d D U . . .
C11A C 0.6949(5) 0.6956(4) 0.4933(3) 0.0575(16) Uani 1 1 d D U . . .
H11A H 0.688927 0.646913 0.531501 0.069 Uiso 1 1 calc R U . . .
H11B H 0.620588 0.746252 0.493111 0.069 Uiso 1 1 calc R U . . .
C12A C 0.7280(5) 0.7288(4) 0.3664(3) 0.0644(18) Uani 1 1 d D U . . .
H12A H 0.654575 0.780339 0.361662 0.077 Uiso 1 1 calc R U . . .
H12B H 0.743321 0.701423 0.324171 0.077 Uiso 1 1 calc R U . . .
C13A C 0.8275(5) 0.5778(4) 0.4303(4) 0.0638(18) Uani 1 1 d D U . . .
H13A H 0.840811 0.551150 0.387863 0.077 Uiso 1 1 calc R U . . .
H13B H 0.819352 0.530531 0.469220 0.077 Uiso 1 1 calc R U . . .
C14A C 0.9327(5) 0.6114(4) 0.4400(3) 0.0663(18) Uani 1 1 d D U . . .
H14A H 1.006974 0.559296 0.442449 0.080 Uiso 1 1 calc R U . . .
C15A C 0.9435(5) 0.6832(4) 0.3813(3) 0.0684(18) Uani 1 1 d D U . . .
H15A H 0.958521 0.657585 0.338307 0.082 Uiso 1 1 calc R U . . .
H15B H 1.010854 0.704517 0.387269 0.082 Uiso 1 1 calc R U . . .
C16A C 0.8313(5) 0.7627(5) 0.3770(3) 0.0683(19) Uani 1 1 d D U . . .
H16A H 0.839451 0.810417 0.337683 0.082 Uiso 1 1 calc R U . . .
C17A C 0.8074(6) 0.8028(4) 0.4432(3) 0.0718(19) Uani 1 1 d D U . . .
H17A H 0.871483 0.827591 0.449338 0.086 Uiso 1 1 calc R U . . .
H17B H 0.732458 0.852986 0.441019 0.086 Uiso 1 1 calc R U . . .
C18A C 0.8001(5) 0.7295(4) 0.5025(3) 0.0623(18) Uani 1 1 d D U . . .
H18A H 0.787322 0.754902 0.546090 0.075 Uiso 1 1 calc R U . . .
C19A C 0.9096(5) 0.6493(4) 0.5057(3) 0.0657(18) Uani 1 1 d D U . . .
H19A H 0.977574 0.668232 0.514311 0.079 Uiso 1 1 calc R U . . .
H19B H 0.900176 0.601654 0.544001 0.079 Uiso 1 1 calc R U . . .
C20A C 0.7042(4) 0.2662(3) 0.4327(3) 0.0387(13) Uani 1 1 d D U . . .
C21A C 0.7777(9) 0.2637(7) 0.4905(5) 0.060(3) Uani 0.526(6) 1 d D U P A 1
H21A H 0.728580 0.269392 0.533498 0.072 Uiso 0.526(6) 1 calc R U P A 1
H21B H 0.812612 0.314399 0.480388 0.072 Uiso 0.526(6) 1 calc R U P A 1
C22A C 0.6498(7) 0.1907(6) 0.4412(6) 0.048(3) Uani 0.526(6) 1 d D U P A 1
H22A H 0.603370 0.196877 0.401290 0.057 Uiso 0.526(6) 1 calc R U P A 1
H22B H 0.597262 0.191338 0.482860 0.057 Uiso 0.526(6) 1 calc R U P A 1
C23A C 0.7837(8) 0.2615(6) 0.3652(4) 0.044(3) Uani 0.526(6) 1 d D U P A 1
H23A H 0.736324 0.263681 0.326682 0.053 Uiso 0.526(6) 1 calc R U P A 1
H23B H 0.814398 0.314346 0.355165 0.053 Uiso 0.526(6) 1 calc R U P A 1
C24A C 0.8861(9) 0.1736(7) 0.3726(6) 0.043(3) Uani 0.526(6) 1 d D U P A 1
H24A H 0.938457 0.172069 0.330159 0.052 Uiso 0.526(6) 1 calc R U P A 1
C25A C 0.8315(11) 0.0967(8) 0.3817(6) 0.045(3) Uani 0.526(6) 1 d D U P A 1
H25A H 0.893760 0.037379 0.385298 0.054 Uiso 0.526(6) 1 calc R U P A 1
H25B H 0.784357 0.103124 0.342079 0.054 Uiso 0.526(6) 1 calc R U P A 1
C26A C 0.7530(9) 0.1020(7) 0.4468(6) 0.054(3) Uani 0.526(6) 1 d D U P A 1
H26A H 0.719382 0.050044 0.454094 0.065 Uiso 0.526(6) 1 calc R U P A 1
C27A C 0.8216(11) 0.0937(8) 0.5088(7) 0.069(4) Uani 0.526(6) 1 d D U P A 1
H27A H 0.884623 0.034700 0.514875 0.082 Uiso 0.526(6) 1 calc R U P A 1
H27B H 0.768629 0.096643 0.550320 0.082 Uiso 0.526(6) 1 calc R U P A 1
C28A C 0.8753(10) 0.1718(8) 0.4974(7) 0.062(4) Uani 0.526(6) 1 d D U P A 1
H28A H 0.922320 0.166064 0.537467 0.075 Uiso 0.526(6) 1 calc R U P A 1
C29A C 0.9562(9) 0.1675(9) 0.4333(6) 0.060(3) Uani 0.526(6) 1 d D U P A 1
H29A H 0.990564 0.218394 0.425997 0.071 Uiso 0.526(6) 1 calc R U P A 1
H29B H 1.021377 0.109747 0.438574 0.071 Uiso 0.526(6) 1 calc R U P A 1
C31A C 0.1675(5) 0.4232(4) 0.3067(3) 0.0446(14) Uani 1 1 d . U . . .
C33A C 0.1180(7) 0.2990(6) 0.2869(3) 0.074(2) Uani 1 1 d . U . . .
H33A H 0.135248 0.234964 0.291130 0.089 Uiso 1 1 calc R U . . .
C34A C 0.0157(7) 0.3535(7) 0.2569(4) 0.087(3) Uani 1 1 d . U . . .
H34A H -0.035863 0.327621 0.240471 0.104 Uiso 1 1 calc R U . . .
C35A C -0.0099(6) 0.4449(6) 0.2514(4) 0.082(2) Uani 1 1 d . U . . .
H35A H -0.079669 0.483967 0.230702 0.098 Uiso 1 1 calc R U . . .
C36A C 0.0660(5) 0.4806(5) 0.2760(3) 0.0622(18) Uani 1 1 d . U . . .
H36A H 0.048846 0.544563 0.271947 0.075 Uiso 1 1 calc R U . . .
C37A C 0.2632(5) 0.7410(4) 0.3279(3) 0.0374(13) Uani 1 1 d . U . . .
C38A C 0.3238(4) 0.6661(4) 0.3489(3) 0.0353(13) Uani 1 1 d . U . . .
C41A C 0.1866(5) 0.8322(4) 0.3064(3) 0.0387(13) Uani 1 1 d . U . . .
N4A N 0.2302(4) 0.9011(3) 0.3095(2) 0.0518(13) Uani 1 1 d . U . . .
C43A C 0.1585(7) 0.9854(4) 0.2908(3) 0.0665(19) Uani 1 1 d . U . . .
H43A H 0.186008 1.035236 0.293194 0.080 Uiso 1 1 calc R U . . .
C44A C 0.0469(7) 1.0038(4) 0.2682(3) 0.068(2) Uani 1 1 d . U . . .
H44A H -0.000015 1.064726 0.254725 0.082 Uiso 1 1 calc R U . . .
C45A C 0.0045(6) 0.9321(4) 0.2654(3) 0.0593(18) Uani 1 1 d . U . . .
H45A H -0.072519 0.942793 0.250939 0.071 Uiso 1 1 calc R U . . .
C47A C 0.2483(4) 0.4582(3) 0.3331(3) 0.0352(12) Uani 1 1 d . U . . .
C48A C 0.3145(4) 0.4903(3) 0.3533(3) 0.0340(12) Uani 1 1 d . U . . .
C1 C 1.0499(5) -0.1138(4) 0.0829(3) 0.0422(14) Uani 1 1 d . U . . .
C2 C 1.0601(5) 0.0637(3) 0.0856(3) 0.0353(12) Uani 1 1 d . U . . .
C10 C 1.2030(4) -0.2717(3) 0.0825(3) 0.0325(12) Uani 1 1 d . U . . .
C11 C 1.2654(6) -0.2980(5) 0.1484(3) 0.077(2) Uani 1 1 d . U . . .
H11C H 1.207389 -0.299250 0.187436 0.093 Uiso 1 1 calc R U . . .
H11D H 1.304670 -0.252379 0.152247 0.093 Uiso 1 1 calc R U . . .
C12 C 1.2910(5) -0.2720(5) 0.0222(4) 0.082(2) Uani 1 1 d . U . . .
H12C H 1.332445 -0.226847 0.023568 0.099 Uiso 1 1 calc R U . . .
H12D H 1.249165 -0.254767 -0.020849 0.099 Uiso 1 1 calc R U . . .
C13 C 1.1385(5) -0.3385(4) 0.0780(4) 0.0626(19) Uani 1 1 d . U . . .
H13C H 1.098145 -0.321986 0.034457 0.075 Uiso 1 1 calc R U . . .
H13D H 1.078582 -0.338163 0.116135 0.075 Uiso 1 1 calc R U . . .
C14 C 1.2322(6) -0.4359(4) 0.0819(5) 0.077(2) Uani 1 1 d . U . . .
H14B H 1.191833 -0.482485 0.080530 0.093 Uiso 1 1 calc R U . . .
C15 C 1.3180(7) -0.4342(6) 0.0223(4) 0.097(3) Uani 1 1 d . U . . .
H15C H 1.374485 -0.495744 0.022457 0.116 Uiso 1 1 calc R U . . .
H15D H 1.275436 -0.417098 -0.020446 0.116 Uiso 1 1 calc R U . . .
C16 C 1.3830(5) -0.3692(5) 0.0243(3) 0.073(2) Uani 1 1 d . U . . .
H16B H 1.441723 -0.369943 -0.015199 0.087 Uiso 1 1 calc R U . . .
C17 C 1.4444(5) -0.3922(5) 0.0923(4) 0.0695(19) Uani 1 1 d . U . . .
H17C H 1.503699 -0.452921 0.095379 0.083 Uiso 1 1 calc R U . . .
H17D H 1.485674 -0.347063 0.094110 0.083 Uiso 1 1 calc R U . . .
C18 C 1.2939(6) -0.4571(5) 0.1482(4) 0.077(2) Uani 1 1 d . U . . .
H18B H 1.235194 -0.455621 0.187067 0.092 Uiso 1 1 calc R U . . .
H18C H 1.350401 -0.519112 0.152532 0.092 Uiso 1 1 calc R U . . .
C19 C 1.3568(6) -0.3916(4) 0.1509(3) 0.0607(18) Uani 1 1 d . U . . .
H19C H 1.398210 -0.407957 0.194664 0.073 Uiso 1 1 calc R U . . .
C20 C 1.2348(4) 0.1307(3) 0.0782(3) 0.0359(12) Uani 1 1 d . U . . .
C21 C 1.2374(5) 0.1636(4) 0.1455(3) 0.0496(15) Uani 1 1 d . U . . .
H21C H 1.242896 0.113126 0.184174 0.060 Uiso 1 1 calc R U . . .
H21D H 1.164326 0.213195 0.152697 0.060 Uiso 1 1 calc R U . . .
C22 C 1.2229(5) 0.2072(4) 0.0192(3) 0.0510(15) Uani 1 1 d . U . . .
H22C H 1.149824 0.257091 0.025784 0.061 Uiso 1 1 calc R U . . .
H22D H 1.218670 0.185639 -0.023827 0.061 Uiso 1 1 calc R U . . .
C23 C 1.3460(5) 0.0511(4) 0.0694(4) 0.0616(18) Uani 1 1 d . U . . .
H23C H 1.351291 0.001082 0.108420 0.074 Uiso 1 1 calc R U . . .
H23D H 1.344090 0.027563 0.026880 0.074 Uiso 1 1 calc R U . . .
C24 C 1.4514(5) 0.0874(5) 0.0660(4) 0.072(2) Uani 1 1 d . U . . .
H24B H 1.525251 0.037047 0.059366 0.087 Uiso 1 1 calc R U . . .
C25 C 1.4417(7) 0.1620(6) 0.0067(4) 0.089(2) Uani 1 1 d . U . . .
H25C H 1.438596 0.138882 -0.035810 0.107 Uiso 1 1 calc R U . . .
H25D H 1.512143 0.183179 0.002667 0.107 Uiso 1 1 calc R U . . .
C26 C 1.3310(7) 0.2417(5) 0.0153(4) 0.073(2) Uani 1 1 d . U . . .
H26B H 1.326204 0.292271 -0.023927 0.087 Uiso 1 1 calc R U . . .
C27 C 1.3345(6) 0.2746(4) 0.0829(4) 0.0656(18) Uani 1 1 d . U . . .
H27C H 1.402633 0.298186 0.080875 0.079 Uiso 1 1 calc R U . . .
H27D H 1.261913 0.324746 0.089696 0.079 Uiso 1 1 calc R U . . .
C28 C 1.3448(5) 0.1980(4) 0.1417(3) 0.0499(15) Uani 1 1 d . U . . .
H28B H 1.347474 0.220412 0.185143 0.060 Uiso 1 1 calc R U . . .
C29 C 1.4565(5) 0.1207(5) 0.1319(4) 0.0662(19) Uani 1 1 d . U . . .
H29C H 1.526295 0.142347 0.129869 0.079 Uiso 1 1 calc R U . . .
H29D H 1.463393 0.070443 0.170836 0.079 Uiso 1 1 calc R U . . .
C31 C 0.6861(5) -0.1712(4) 0.1727(3) 0.0412(13) Uani 1 1 d . U . . .
N3 N 0.5820(5) -0.1361(4) 0.2039(3) 0.0722(17) Uani 1 1 d . U . . .
C33 C 0.5177(7) -0.1934(6) 0.2288(4) 0.082(2) Uani 1 1 d . U . . .
H33B H 0.444505 -0.170153 0.252482 0.099 Uiso 1 1 calc R U . . .
C34 C 0.5529(7) -0.2820(6) 0.2214(3) 0.069(2) Uani 1 1 d . U . . .
H34B H 0.504137 -0.319464 0.238347 0.082 Uiso 1 1 calc R U . . .
C35 C 0.6594(7) -0.3166(5) 0.1894(3) 0.0630(18) Uani 1 1 d . U . . .
H35B H 0.685926 -0.378702 0.183890 0.076 Uiso 1 1 calc R U . . .
C37 C 0.7552(5) -0.1099(4) 0.1470(3) 0.0459(15) Uani 1 1 d . U . . .
C38 C 0.8178(5) -0.0633(4) 0.1264(3) 0.0478(15) Uani 1 1 d . U . . .
C41 C 0.6989(4) 0.2601(4) 0.1824(3) 0.0385(13) Uani 1 1 d . U . . .
C46 C 0.5921(5) 0.2638(5) 0.2174(3) 0.0566(17) Uani 1 1 d . U . . .
H46B H 0.562809 0.213144 0.222557 0.068 Uiso 1 1 calc R U . . .
C43 C 0.6778(6) 0.4057(4) 0.1999(3) 0.0601(18) Uani 1 1 d . U . . .
H43B H 0.707153 0.456336 0.194156 0.072 Uiso 1 1 calc R U . . .
C44 C 0.5710(6) 0.4120(5) 0.2354(3) 0.071(2) Uani 1 1 d . U . . .
H44B H 0.528094 0.465789 0.253016 0.085 Uiso 1 1 calc R U . . .
C45 C 0.5282(6) 0.3390(6) 0.2447(3) 0.072(2) Uani 1 1 d . U . . .
H45B H 0.455657 0.340847 0.269538 0.087 Uiso 1 1 calc R U . . .
C47 C 0.7709(5) 0.1811(4) 0.1549(3) 0.0355(13) Uani 1 1 d . U . . .
C48 C 0.8273(4) 0.1142(4) 0.1320(3) 0.0343(12) Uani 1 1 d . U . . .
C21B C 0.6787(8) 0.2079(6) 0.5018(5) 0.041(3) Uani 0.474(6) 1 d D U P A 2
H21E H 0.672540 0.241329 0.540226 0.049 Uiso 0.474(6) 1 calc R U P A 2
H21F H 0.603824 0.194112 0.500568 0.049 Uiso 0.474(6) 1 calc R U P A 2
C22B C 0.7076(9) 0.2175(6) 0.3754(5) 0.037(3) Uani 0.474(6) 1 d D U P A 2
H22E H 0.717971 0.255409 0.331081 0.044 Uiso 0.474(6) 1 calc R U P A 2
H22F H 0.633947 0.201363 0.375536 0.044 Uiso 0.474(6) 1 calc R U P A 2
C23B C 0.8152(8) 0.2894(7) 0.4386(7) 0.044(3) Uani 0.474(6) 1 d D U P A 2
H23E H 0.806436 0.322226 0.477639 0.052 Uiso 0.474(6) 1 calc R U P A 2
H23F H 0.831349 0.329012 0.396479 0.052 Uiso 0.474(6) 1 calc R U P A 2
C24B C 0.9166(10) 0.2007(8) 0.4494(7) 0.050(3) Uani 0.474(6) 1 d D U P A 2
H24C H 0.991215 0.215591 0.451784 0.060 Uiso 0.474(6) 1 calc R U P A 2
C25B C 0.9282(10) 0.1518(10) 0.3889(7) 0.048(4) Uani 0.474(6) 1 d D U P A 2
H25E H 0.942855 0.190617 0.345969 0.058 Uiso 0.474(6) 1 calc R U P A 2
H25F H 0.994303 0.094623 0.394351 0.058 Uiso 0.474(6) 1 calc R U P A 2
C26B C 0.8134(10) 0.1318(7) 0.3874(7) 0.046(3) Uani 0.474(6) 1 d D U P A 2
H26C H 0.820732 0.098971 0.347926 0.055 Uiso 0.474(6) 1 calc R U P A 2
C27B C 0.7905(12) 0.0676(7) 0.4521(7) 0.052(4) Uani 0.474(6) 1 d D U P A 2
H27E H 0.716377 0.053299 0.449519 0.062 Uiso 0.474(6) 1 calc R U P A 2
H27F H 0.856109 0.010165 0.458155 0.062 Uiso 0.474(6) 1 calc R U P A 2
C28B C 0.7817(10) 0.1201(7) 0.5105(7) 0.047(3) Uani 0.474(6) 1 d D U P A 2
H28C H 0.766568 0.081407 0.554112 0.056 Uiso 0.474(6) 1 calc R U P A 2
C29B C 0.8953(10) 0.1416(9) 0.5160(7) 0.052(4) Uani 0.474(6) 1 d D U P A 2
H29E H 0.961689 0.084824 0.523344 0.062 Uiso 0.474(6) 1 calc R U P A 2
H29F H 0.888308 0.174390 0.554895 0.062 Uiso 0.474(6) 1 calc R U P A 2

loop_
_atom_site_aniso_label
_atom_site_aniso_U_11
_atom_site_aniso_U_22
_atom_site_aniso_U_33
_atom_site_aniso_U_23
_atom_site_aniso_U_13
_atom_site_aniso_U_12
Pt1A 0.02998(12) 0.03349(13) 0.03305(14) -0.00664(10) -0.00149(9) -0.00678(9)
Pt1 0.04570(14) 0.02849(12) 0.03685(14) -0.00129(10) -0.00927(11) -0.01852(10)
N1A 0.042(3) 0.050(3) 0.039(3) -0.006(2) -0.004(2) -0.013(2)
N2A 0.038(3) 0.042(3) 0.047(3) -0.016(2) -0.010(2) 0.004(2)
N3A 0.071(4) 0.071(3) 0.044(3) -0.013(3) 0.003(3) -0.041(3)
C46A 0.048(3) 0.047(3) 0.026(3) 0.000(3) -0.002(3) -0.006(3)
N1 0.054(3) 0.030(2) 0.052(3) -0.006(2) -0.016(2) -0.015(2)
N2 0.048(3) 0.033(3) 0.037(3) -0.012(2) 0.003(2) -0.018(2)
C36 0.054(4) 0.044(3) 0.046(4) -0.003(3) 0.000(3) -0.023(3)
N4 0.046(3) 0.037(3) 0.036(3) -0.005(2) -0.009(2) 0.002(2)
C1A 0.038(3) 0.043(3) 0.035(3) -0.005(3) -0.002(3) -0.009(2)
C2A 0.036(3) 0.047(3) 0.034(3) -0.007(3) -0.001(3) -0.016(2)
C10A 0.040(3) 0.051(3) 0.040(3) -0.011(3) -0.003(3) -0.019(2)
C11A 0.053(4) 0.076(5) 0.050(4) -0.013(3) -0.004(3) -0.027(3)
C12A 0.063(4) 0.078(5) 0.055(4) 0.011(3) -0.019(4) -0.032(3)
C13A 0.049(4) 0.062(4) 0.076(5) -0.005(3) -0.005(3) -0.012(3)
C14A 0.035(3) 0.082(5) 0.075(5) -0.004(3) -0.014(3) -0.008(3)
C15A 0.057(4) 0.083(5) 0.073(5) -0.018(4) 0.007(4) -0.032(3)
C16A 0.055(4) 0.101(5) 0.052(4) 0.015(4) -0.015(3) -0.040(3)
C17A 0.067(4) 0.057(4) 0.102(6) -0.019(4) -0.007(4) -0.029(3)
C18A 0.051(4) 0.096(5) 0.048(4) -0.016(3) -0.016(3) -0.028(3)
C19A 0.065(4) 0.074(5) 0.064(4) -0.010(4) -0.006(4) -0.030(3)
C20A 0.034(3) 0.037(3) 0.041(3) -0.010(2) -0.008(2) -0.001(2)
C21A 0.048(7) 0.079(7) 0.041(6) -0.028(6) -0.017(5) 0.013(5)
C22A 0.026(5) 0.043(5) 0.059(8) 0.005(5) -0.007(4) 0.004(4)
C23A 0.045(6) 0.040(5) 0.044(6) -0.015(5) -0.006(4) -0.002(4)
C24A 0.027(7) 0.057(7) 0.043(7) -0.021(6) 0.005(5) -0.004(5)
C25A 0.043(7) 0.035(6) 0.053(6) -0.017(6) 0.000(5) 0.001(5)
C26A 0.046(7) 0.036(6) 0.065(8) 0.000(6) 0.002(5) 0.005(5)
C27A 0.048(8) 0.068(7) 0.047(7) 0.015(7) -0.007(6) 0.030(6)
C28A 0.033(7) 0.093(8) 0.038(7) -0.008(7) -0.018(5) 0.016(5)
C29A 0.039(7) 0.079(9) 0.053(8) -0.028(7) -0.009(5) 0.004(5)
C31A 0.043(3) 0.066(4) 0.031(3) -0.006(3) 0.001(3) -0.027(3)
C33A 0.097(5) 0.109(6) 0.048(5) -0.030(4) 0.017(4) -0.072(4)
C34A 0.091(6) 0.155(7) 0.051(5) -0.030(6) 0.003(4) -0.083(6)
C35A 0.057(4) 0.152(7) 0.050(5) -0.010(5) -0.011(4) -0.050(5)
C36A 0.049(4) 0.093(5) 0.048(4) -0.007(4) -0.003(3) -0.027(3)
C37A 0.041(3) 0.037(3) 0.032(3) -0.003(3) 0.002(3) -0.012(2)
C38A 0.039(3) 0.044(3) 0.027(3) -0.009(3) 0.000(2) -0.016(2)
C41A 0.052(3) 0.040(3) 0.019(3) -0.002(2) 0.003(3) -0.009(2)
N4A 0.074(3) 0.038(3) 0.040(3) -0.010(2) 0.004(3) -0.012(2)
C43A 0.099(5) 0.042(3) 0.050(4) -0.014(3) 0.007(4) -0.009(4)
C44A 0.099(5) 0.039(3) 0.036(4) -0.004(3) 0.011(4) 0.017(3)
C45A 0.062(4) 0.060(4) 0.033(4) 0.002(3) 0.004(3) 0.008(3)
C47A 0.032(3) 0.039(3) 0.033(3) -0.005(3) 0.004(2) -0.011(2)
C48A 0.033(3) 0.030(3) 0.034(3) -0.003(2) 0.001(2) -0.005(2)
C1 0.058(4) 0.036(3) 0.041(4) -0.004(3) -0.018(3) -0.023(3)
C2 0.045(3) 0.033(3) 0.029(3) -0.007(2) -0.004(3) -0.012(2)
C10 0.035(3) 0.033(3) 0.033(3) -0.006(2) -0.007(2) -0.013(2)
C11 0.098(5) 0.064(4) 0.058(4) -0.021(4) -0.038(4) 0.009(4)
C12 0.050(4) 0.090(5) 0.074(5) 0.034(4) 0.008(3) -0.004(3)
C13 0.041(3) 0.038(3) 0.113(6) -0.021(4) -0.008(3) -0.011(3)
C14 0.055(4) 0.044(4) 0.149(7) -0.036(4) -0.021(4) -0.023(3)
C15 0.083(5) 0.117(6) 0.086(5) -0.065(5) -0.039(4) 0.016(4)
C16 0.042(4) 0.093(5) 0.045(4) 0.018(4) 0.007(3) 0.015(3)
C17 0.047(4) 0.076(5) 0.094(5) -0.011(4) -0.028(3) -0.025(3)
C18 0.058(4) 0.060(4) 0.092(5) 0.019(4) 0.006(4) -0.008(3)
C19 0.094(5) 0.045(4) 0.038(4) -0.010(3) -0.033(3) -0.002(3)
C20 0.037(3) 0.030(3) 0.044(3) -0.013(2) 0.005(3) -0.012(2)
C21 0.046(3) 0.066(4) 0.046(4) -0.019(3) 0.007(3) -0.028(3)
C22 0.058(4) 0.047(3) 0.057(4) -0.005(3) -0.005(3) -0.028(3)
C23 0.044(3) 0.049(4) 0.094(5) -0.033(3) 0.000(3) -0.005(3)
C24 0.030(3) 0.087(5) 0.107(6) -0.062(4) 0.013(4) -0.008(3)
C25 0.073(5) 0.152(7) 0.077(5) -0.051(5) 0.036(4) -0.077(5)
C26 0.097(5) 0.081(5) 0.059(4) 0.019(4) -0.019(4) -0.067(4)
C27 0.060(4) 0.050(4) 0.103(5) -0.019(3) -0.008(4) -0.033(3)
C28 0.041(3) 0.066(4) 0.054(4) -0.026(3) 0.001(3) -0.025(3)
C29 0.043(3) 0.074(4) 0.087(5) -0.019(4) -0.016(4) -0.017(3)
C31 0.043(3) 0.053(3) 0.033(3) 0.005(3) -0.014(3) -0.026(3)
N3 0.070(4) 0.071(4) 0.068(4) -0.001(3) 0.013(3) -0.022(3)
C33 0.075(5) 0.103(6) 0.068(5) 0.008(5) 0.009(4) -0.041(4)
C34 0.089(5) 0.108(5) 0.037(4) 0.010(4) -0.013(4) -0.077(5)
C35 0.100(5) 0.059(4) 0.047(4) 0.000(3) -0.015(4) -0.050(4)
C37 0.055(4) 0.040(3) 0.049(4) 0.002(3) -0.013(3) -0.025(3)
C38 0.062(4) 0.039(3) 0.046(4) 0.002(3) -0.016(3) -0.021(3)
C41 0.032(3) 0.054(3) 0.025(3) -0.006(3) -0.010(2) -0.004(2)
C46 0.033(3) 0.097(5) 0.038(4) -0.014(3) -0.007(3) -0.013(3)
C43 0.084(5) 0.039(3) 0.041(4) -0.005(3) -0.009(3) 0.006(3)
C44 0.072(5) 0.067(4) 0.034(4) -0.011(4) -0.009(3) 0.039(4)
C45 0.035(4) 0.116(6) 0.041(4) -0.017(4) -0.007(3) 0.017(4)
C47 0.042(3) 0.043(3) 0.026(3) -0.004(2) -0.005(2) -0.019(2)
C48 0.040(3) 0.040(3) 0.028(3) 0.003(2) -0.010(2) -0.022(2)
C21B 0.033(5) 0.048(6) 0.032(6) -0.015(4) 0.001(5) 0.007(4)
C22B 0.038(6) 0.035(6) 0.036(6) -0.004(4) -0.015(5) -0.008(4)
C23B 0.040(5) 0.046(6) 0.047(8) -0.018(5) -0.005(5) -0.009(4)
C24B 0.030(6) 0.066(8) 0.054(8) -0.030(6) -0.004(6) -0.001(5)
C25B 0.028(6) 0.060(8) 0.048(8) -0.024(7) 0.002(7) 0.007(6)
C26B 0.037(7) 0.049(8) 0.045(7) -0.023(6) -0.008(6) 0.004(5)
C27B 0.062(9) 0.010(6) 0.077(9) -0.008(5) -0.020(7) 0.004(5)
C28B 0.040(7) 0.036(7) 0.048(7) -0.005(5) -0.007(7) 0.013(5)
C29B 0.037(6) 0.063(8) 0.045(7) -0.019(6) -0.020(6) 0.013(6)

loop_
_atom_type_symbol
_atom_type_description
_atom_type_scat_dispersion_real
_atom_type_scat_dispersion_imag
_atom_type_scat_source
C C 0.0033 0.0016 'International Tables Vol C Tables 4.2.6.8 and 6.1.1.4'
H H 0.0000 0.0000 'International Tables Vol C Tables 4.2.6.8 and 6.1.1.4'
N N 0.0061 0.0033 'International Tables Vol C Tables 4.2.6.8 and 6.1.1.4'
Pt Pt -1.7033 8.3905 'International Tables Vol C Tables 4.2.6.8 and 6.1.1.4'

loop_
_geom_angle_atom_site_label_1
_geom_angle_atom_site_label_2
_geom_angle_atom_site_label_3
_geom_angle
_geom_angle_site_symmetry_1
_geom_angle_site_symmetry_3
_geom_angle_publ_flag
C1A Pt1A C2A 90.1(2) . . ?
C1A Pt1A C38A 90.0(2) . . ?
C2A Pt1A C38A 177.0(2) . . ?
C1A Pt1A C48A 177.1(2) . . ?
C2A Pt1A C48A 90.9(2) . . ?
C38A Pt1A C48A 88.8(2) . . ?
C2 Pt1 C1 92.2(2) . . ?
C2 Pt1 C48 88.6(2) . . ?
C1 Pt1 C48 172.9(2) . . ?
C2 Pt1 C38 174.5(2) . . ?
C1 Pt1 C38 87.1(2) . . ?
C48 Pt1 C38 91.4(2) . . ?
C1A N1A C10A 175.3(6) . . ?
C2A N2A C20A 173.7(6) . . ?
C31A N3A C33A 117.3(6) . . ?
C41A C46A C45A 119.0(6) . . ?
C41A C46A H46A 120.5 . . ?
C45A C46A H46A 120.5 . . ?
C1 N1 C10 175.5(6) . . ?
C2 N2 C20 175.4(5) . . ?
C31 C36 C35 118.3(6) . . ?
C31 C36 H36B 120.9 . . ?
C35 C36 H36B 120.9 . . ?
C43 N4 C41 116.9(5) . . ?
N1A C1A Pt1A 175.8(5) . . ?
N2A C2A Pt1A 174.3(5) . . ?
N1A C10A C12A 109.1(4) . . ?
N1A C10A C11A 109.8(4) . . ?
C12A C10A C11A 113.0(5) . . ?
N1A C10A C13A 107.7(4) . . ?
C12A C10A C13A 108.9(5) . . ?
C11A C10A C13A 108.2(5) . . ?
C10A C11A C18A 108.7(5) . . ?
C10A C11A H11A 110.0 . . ?
C18A C11A H11A 110.0 . . ?
C10A C11A H11B 110.0 . . ?
C18A C11A H11B 110.0 . . ?
H11A C11A H11B 108.3 . . ?
C10A C12A C16A 109.0(5) . . ?
C10A C12A H12A 109.9 . . ?
C16A C12A H12A 109.9 . . ?
C10A C12A H12B 109.9 . . ?
C16A C12A H12B 109.9 . . ?
H12A C12A H12B 108.3 . . ?
C10A C13A C14A 108.4(5) . . ?
C10A C13A H13A 110.0 . . ?
C14A C13A H13A 110.0 . . ?
C10A C13A H13B 110.0 . . ?
C14A C13A H13B 110.0 . . ?
H13A C13A H13B 108.4 . . ?
C15A C14A C19A 110.3(6) . . ?
C15A C14A C13A 109.5(5) . . ?
C19A C14A C13A 108.0(5) . . ?
C15A C14A H14A 109.7 . . ?
C19A C14A H14A 109.7 . . ?
C13A C14A H14A 109.7 . . ?
C14A C15A C16A 110.2(5) . . ?
C14A C15A H15A 109.6 . . ?
C16A C15A H15A 109.6 . . ?
C14A C15A H15B 109.6 . . ?
C16A C15A H15B 109.6 . . ?
H15A C15A H15B 108.1 . . ?
C15A C16A C17A 110.0(5) . . ?
C15A C16A C12A 108.9(5) . . ?
C17A C16A C12A 109.2(5) . . ?
C15A C16A H16A 109.6 . . ?
C17A C16A H16A 109.6 . . ?
C12A C16A H16A 109.6 . . ?
C18A C17A C16A 109.3(5) . . ?
C18A C17A H17A 109.8 . . ?
C16A C17A H17A 109.8 . . ?
C18A C17A H17B 109.8 . . ?
C16A C17A H17B 109.8 . . ?
H17A C17A H17B 108.3 . . ?
C19A C18A C17A 111.8(5) . . ?
C19A C18A C11A 107.7(5) . . ?
C17A C18A C11A 108.5(5) . . ?
C19A C18A H18A 109.6 . . ?
C17A C18A H18A 109.6 . . ?
C11A C18A H18A 109.6 . . ?
C14A C19A C18A 110.7(5) . . ?
C14A C19A H19A 109.5 . . ?
C18A C19A H19A 109.5 . . ?
C14A C19A H19B 109.5 . . ?
C18A C19A H19B 109.5 . . ?
H19A C19A H19B 108.1 . . ?
N2A C20A C22B 108.6(5) . . ?
N2A C20A C22A 107.3(5) . . ?
N2A C20A C23B 107.1(5) . . ?
C22B C20A C23B 114.5(7) . . ?
N2A C20A C21A 110.0(5) . . ?
C22A C20A C21A 115.3(7) . . ?
N2A C20A C21B 108.3(5) . . ?
C22B C20A C21B 109.9(7) . . ?
C23B C20A C21B 108.2(7) . . ?
N2A C20A C23A 107.8(5) . . ?
C22A C20A C23A 107.3(6) . . ?
C21A C20A C23A 108.8(7) . . ?
C20A C21A C28A 106.8(7) . . ?
C20A C21A H21A 110.4 . . ?
C28A C21A H21A 110.4 . . ?
C20A C21A H21B 110.4 . . ?
C28A C21A H21B 110.4 . . ?
H21A C21A H21B 108.6 . . ?
C20A C22A C26A 106.0(7) . . ?
C20A C22A H22A 110.5 . . ?
C26A C22A H22A 110.5 . . ?
C20A C22A H22B 110.5 . . ?
C26A C22A H22B 110.5 . . ?
H22A C22A H22B 108.7 . . ?
C24A C23A C20A 109.9(7) . . ?
C24A C23A H23A 109.7 . . ?
C20A C23A H23A 109.7 . . ?
C24A C23A H23B 109.7 . . ?
C20A C23A H23B 109.7 . . ?
H23A C23A H23B 108.2 . . ?
C29A C24A C25A 111.7(10) . . ?
C29A C24A C23A 110.2(9) . . ?
C25A C24A C23A 106.0(9) . . ?
C29A C24A H24A 109.6 . . ?
C25A C24A H24A 109.6 . . ?
C23A C24A H24A 109.6 . . ?
C24A C25A C26A 107.5(9) . . ?
C24A C25A H25A 110.2 . . ?
C26A C25A H25A 110.2 . . ?
C24A C25A H25B 110.2 . . ?
C26A C25A H25B 110.2 . . ?
H25A C25A H25B 108.5 . . ?
C27A C26A C25A 111.9(10) . . ?
C27A C26A C22A 109.4(9) . . ?
C25A C26A C22A 111.7(9) . . ?
C27A C26A H26A 107.9 . . ?
C25A C26A H26A 107.9 . . ?
C22A C26A H26A 107.9 . . ?
C26A C27A C28A 108.2(10) . . ?
C26A C27A H27A 110.1 . . ?
C28A C27A H27A 110.1 . . ?
C26A C27A H27B 110.1 . . ?
C28A C27A H27B 110.1 . . ?
H27A C27A H27B 108.4 . . ?
C29A C28A C27A 110.1(11) . . ?
C29A C28A C21A 109.7(10) . . ?
C27A C28A C21A 110.4(10) . . ?
C29A C28A H28A 108.9 . . ?
C27A C28A H28A 108.9 . . ?
C21A C28A H28A 108.9 . . ?
C24A C29A C28A 109.2(9) . . ?
C24A C29A H29A 109.8 . . ?
C28A C29A H29A 109.8 . . ?
C24A C29A H29B 109.8 . . ?
C28A C29A H29B 109.8 . . ?
H29A C29A H29B 108.3 . . ?
N3A C31A C36A 121.1(6) . . ?
N3A C31A C47A 117.4(5) . . ?
C36A C31A C47A 121.5(6) . . ?
N3A C33A C34A 123.3(8) . . ?
N3A C33A H33A 118.3 . . ?
C34A C33A H33A 118.3 . . ?
C35A C34A C33A 118.6(8) . . ?
C35A C34A H34A 120.7 . . ?
C33A C34A H34A 120.7 . . ?
C34A C35A C36A 119.5(8) . . ?
C34A C35A H35A 120.2 . . ?
C36A C35A H35A 120.2 . . ?
C35A C36A C31A 120.1(7) . . ?
C35A C36A H36A 119.9 . . ?
C31A C36A H36A 119.9 . . ?
C38A C37A C41A 176.7(6) . . ?
C37A C38A Pt1A 177.8(5) . . ?
N4A C41A C46A 123.7(5) . . ?
N4A C41A C37A 116.2(5) . . ?
C46A C41A C37A 120.1(5) . . ?
C43A N4A C41A 116.1(6) . . ?
N4A C43A C44A 123.7(7) . . ?
N4A C43A H43A 118.1 . . ?
C44A C43A H43A 118.1 . . ?
C43A C44A C45A 119.0(6) . . ?
C43A C44A H44A 120.5 . . ?
C45A C44A H44A 120.5 . . ?
C46A C45A C44A 118.4(6) . . ?
C46A C45A H45A 120.8 . . ?
C44A C45A H45A 120.8 . . ?
C48A C47A C31A 177.5(6) . . ?
C47A C48A Pt1A 176.9(5) . . ?
N1 C1 Pt1 171.9(5) . . ?
N2 C2 Pt1 174.9(5) . . ?
N1 C10 C13 107.9(4) . . ?
N1 C10 C11 110.1(4) . . ?
C13 C10 C11 109.8(5) . . ?
N1 C10 C12 110.1(5) . . ?
C13 C10 C12 108.6(5) . . ?
C11 C10 C12 110.3(5) . . ?
C10 C11 C19 110.3(5) . . ?
C10 C11 H11C 109.6 . . ?
C19 C11 H11C 109.6 . . ?
C10 C11 H11D 109.6 . . ?
C19 C11 H11D 109.6 . . ?
H11C C11 H11D 108.1 . . ?
C10 C12 C16 110.0(5) . . ?
C10 C12 H12C 109.7 . . ?
C16 C12 H12C 109.7 . . ?
C10 C12 H12D 109.7 . . ?
C16 C12 H12D 109.7 . . ?
H12C C12 H12D 108.2 . . ?
C10 C13 C14 107.7(4) . . ?
C10 C13 H13C 110.2 . . ?
C14 C13 H13C 110.2 . . ?
C10 C13 H13D 110.2 . . ?
C14 C13 H13D 110.2 . . ?
H13C C13 H13D 108.5 . . ?
C15 C14 C18 110.6(6) . . ?
C15 C14 C13 108.3(6) . . ?
C18 C14 C13 108.3(6) . . ?
C15 C14 H14B 109.9 . . ?
C18 C14 H14B 109.9 . . ?
C13 C14 H14B 109.9 . . ?
C16 C15 C14 111.4(6) . . ?
C16 C15 H15C 109.3 . . ?
C14 C15 H15C 109.3 . . ?
C16 C15 H15D 109.3 . . ?
C14 C15 H15D 109.3 . . ?
H15C C15 H15D 108.0 . . ?
C15 C16 C17 109.8(6) . . ?
C15 C16 C12 108.0(6) . . ?
C17 C16 C12 107.1(6) . . ?
C15 C16 H16B 110.6 . . ?
C17 C16 H16B 110.6 . . ?
C12 C16 H16B 110.6 . . ?
C19 C17 C16 110.4(5) . . ?
C19 C17 H17C 109.6 . . ?
C16 C17 H17C 109.6 . . ?
C19 C17 H17D 109.6 . . ?
C16 C17 H17D 109.6 . . ?
H17C C17 H17D 108.1 . . ?
C19 C18 C14 111.2(6) . . ?
C19 C18 H18B 109.4 . . ?
C14 C18 H18B 109.4 . . ?
C19 C18 H18C 109.4 . . ?
C14 C18 H18C 109.4 . . ?
H18B C18 H18C 108.0 . . ?
C18 C19 C17 110.1(6) . . ?
C18 C19 C11 107.5(6) . . ?
C17 C19 C11 110.8(6) . . ?
C18 C19 H19C 109.5 . . ?
C17 C19 H19C 109.5 . . ?
C11 C19 H19C 109.5 . . ?
N2 C20 C22 108.7(4) . . ?
N2 C20 C21 109.0(4) . . ?
C22 C20 C21 110.7(5) . . ?
N2 C20 C23 107.1(4) . . ?
C22 C20 C23 111.7(5) . . ?
C21 C20 C23 109.4(5) . . ?
C20 C21 C28 108.2(5) . . ?
C20 C21 H21C 110.0 . . ?
C28 C21 H21C 110.0 . . ?
C20 C21 H21D 110.0 . . ?
C28 C21 H21D 110.0 . . ?
H21C C21 H21D 108.4 . . ?
C20 C22 C26 108.3(5) . . ?
C20 C22 H22C 110.0 . . ?
C26 C22 H22C 110.0 . . ?
C20 C22 H22D 110.0 . . ?
C26 C22 H22D 110.0 . . ?
H22C C22 H22D 108.4 . . ?
C24 C23 C20 107.0(5) . . ?
C24 C23 H23C 110.3 . . ?
C20 C23 H23C 110.3 . . ?
C24 C23 H23D 110.3 . . ?
C20 C23 H23D 110.3 . . ?
H23C C23 H23D 108.6 . . ?
C25 C24 C29 110.7(6) . . ?
C25 C24 C23 109.3(6) . . ?
C29 C24 C23 110.4(6) . . ?
C25 C24 H24B 108.8 . . ?
C29 C24 H24B 108.8 . . ?
C23 C24 H24B 108.8 . . ?
C24 C25 C26 110.7(6) . . ?
C24 C25 H25C 109.5 . . ?
C26 C25 H25C 109.5 . . ?
C24 C25 H25D 109.5 . . ?
C26 C25 H25D 109.5 . . ?
H25C C25 H25D 108.1 . . ?
C25 C26 C27 109.0(6) . . ?
C25 C26 C22 108.2(6) . . ?
C27 C26 C22 108.6(6) . . ?
C25 C26 H26B 110.3 . . ?
C27 C26 H26B 110.3 . . ?
C22 C26 H26B 110.3 . . ?
C28 C27 C26 110.4(5) . . ?
C28 C27 H27C 109.6 . . ?
C26 C27 H27C 109.6 . . ?
C28 C27 H27D 109.6 . . ?
C26 C27 H27D 109.6 . . ?
H27C C27 H27D 108.1 . . ?
C27 C28 C29 110.0(5) . . ?
C27 C28 C21 109.2(5) . . ?
C29 C28 C21 109.5(5) . . ?
C27 C28 H28B 109.4 . . ?
C29 C28 H28B 109.4 . . ?
C21 C28 H28B 109.4 . . ?
C24 C29 C28 108.9(5) . . ?
C24 C29 H29C 109.9 . . ?
C28 C29 H29C 109.9 . . ?
C24 C29 H29D 109.9 . . ?
C28 C29 H29D 109.9 . . ?
H29C C29 H29D 108.3 . . ?
N3 C31 C36 122.9(6) . . ?
N3 C31 C37 117.0(6) . . ?
C36 C31 C37 120.1(5) . . ?
C31 N3 C33 117.2(6) . . ?
C34 C33 N3 123.1(7) . . ?
C34 C33 H33B 118.5 . . ?
N3 C33 H33B 118.5 . . ?
C33 C34 C35 118.9(7) . . ?
C33 C34 H34B 120.6 . . ?
C35 C34 H34B 120.6 . . ?
C34 C35 C36 119.6(7) . . ?
C34 C35 H35B 120.2 . . ?
C36 C35 H35B 120.2 . . ?
C38 C37 C31 176.4(6) . . ?
C37 C38 Pt1 172.2(5) . . ?
N4 C41 C46 121.0(5) . . ?
N4 C41 C47 116.2(5) . . ?
C46 C41 C47 122.7(6) . . ?
C45 C46 C41 120.9(7) . . ?
C45 C46 H46B 119.5 . . ?
C41 C46 H46B 119.5 . . ?
N4 C43 C44 123.9(7) . . ?
N4 C43 H43B 118.1 . . ?
C44 C43 H43B 118.1 . . ?
C45 C44 C43 118.7(6) . . ?
C45 C44 H44B 120.6 . . ?
C43 C44 H44B 120.6 . . ?
C46 C45 C44 118.5(7) . . ?
C46 C45 H45B 120.8 . . ?
C44 C45 H45B 120.8 . . ?
C48 C47 C41 177.6(6) . . ?
C47 C48 Pt1 172.7(5) . . ?
C28B C21B C20A 106.8(8) . . ?
C28B C21B H21E 110.4 . . ?
C20A C21B H21E 110.4 . . ?
C28B C21B H21F 110.4 . . ?
C20A C21B H21F 110.4 . . ?
H21E C21B H21F 108.6 . . ?
C20A C22B C26B 104.9(7) . . ?
C20A C22B H22E 110.8 . . ?
C26B C22B H22E 110.8 . . ?
C20A C22B H22F 110.8 . . ?
C26B C22B H22F 110.8 . . ?
H22E C22B H22F 108.8 . . ?
C20A C23B C24B 108.2(8) . . ?
C20A C23B H23E 110.1 . . ?
C24B C23B H23E 110.1 . . ?
C20A C23B H23F 110.1 . . ?
C24B C23B H23F 110.1 . . ?
H23E C23B H23F 108.4 . . ?
C25B C24B C29B 111.3(11) . . ?
C25B C24B C23B 109.0(10) . . ?
C29B C24B C23B 110.3(10) . . ?
C25B C24B H24C 108.7 . . ?
C29B C24B H24C 108.7 . . ?
C23B C24B H24C 108.7 . . ?
C26B C25B C24B 106.4(10) . . ?
C26B C25B H25E 110.4 . . ?
C24B C25B H25E 110.4 . . ?
C26B C25B H25F 110.4 . . ?
C24B C25B H25F 110.4 . . ?
H25E C25B H25F 108.6 . . ?
C25B C26B C22B 113.4(9) . . ?
C25B C26B C27B 111.8(11) . . ?
C22B C26B C27B 110.6(9) . . ?
C25B C26B H26C 106.9 . . ?
C22B C26B H26C 106.9 . . ?
C27B C26B H26C 106.9 . . ?
C28B C27B C26B 104.8(9) . . ?
C28B C27B H27E 110.8 . . ?
C26B C27B H27E 110.8 . . ?
C28B C27B H27F 110.8 . . ?
C26B C27B H27F 110.8 . . ?
H27E C27B H27F 108.9 . . ?
C29B C28B C27B 111.6(11) . . ?
C29B C28B C21B 110.0(9) . . ?
C27B C28B C21B 110.7(9) . . ?
C29B C28B H28C 108.2 . . ?
C27B C28B H28C 108.2 . . ?
C21B C28B H28C 108.2 . . ?
C28B C29B C24B 107.3(10) . . ?
C28B C29B H29E 110.2 . . ?
C24B C29B H29E 110.2 . . ?
C28B C29B H29F 110.2 . . ?
C24B C29B H29F 110.2 . . ?
H29E C29B H29F 108.5 . . ?

loop_
_geom_bond_atom_site_label_1
_geom_bond_atom_site_label_2
_geom_bond_distance
_geom_bond_site_symmetry_2
_geom_bond_publ_flag
Pt1A C1A 1.972(6) . ?
Pt1A C2A 1.975(5) . ?
Pt1A C38A 1.982(5) . ?
Pt1A C48A 1.993(6) . ?
Pt1 C2 1.963(6) . ?
Pt1 C1 1.977(6) . ?
Pt1 C48 1.986(6) . ?
Pt1 C38 1.992(6) . ?
N1A C1A 1.149(6) . ?
N1A C10A 1.462(7) . ?
N2A C2A 1.149(6) . ?
N2A C20A 1.460(6) . ?
N3A C31A 1.347(7) . ?
N3A C33A 1.365(8) . ?
C46A C41A 1.376(7) . ?
C46A C45A 1.378(7) . ?
C46A H46A 0.9500 . ?
N1 C1 1.145(6) . ?
N1 C10 1.437(6) . ?
N2 C2 1.144(6) . ?
N2 C20 1.458(6) . ?
C36 C31 1.369(7) . ?
C36 C35 1.382(8) . ?
C36 H36B 0.9500 . ?
N4 C43 1.340(7) . ?
N4 C41 1.366(7) . ?
C10A C12A 1.490(7) . ?
C10A C11A 1.512(7) . ?
C10A C13A 1.542(7) . ?
C11A C18A 1.552(7) . ?
C11A H11A 0.9900 . ?
C11A H11B 0.9900 . ?
C12A C16A 1.538(7) . ?
C12A H12A 0.9900 . ?
C12A H12B 0.9900 . ?
C13A C14A 1.552(7) . ?
C13A H13A 0.9900 . ?
C13A H13B 0.9900 . ?
C14A C15A 1.495(7) . ?
C14A C19A 1.503(7) . ?
C14A H14A 1.0000 . ?
C15A C16A 1.517(7) . ?
C15A H15A 0.9900 . ?
C15A H15B 0.9900 . ?
C16A C17A 1.529(8) . ?
C16A H16A 1.0000 . ?
C17A C18A 1.507(7) . ?
C17A H17A 0.9900 . ?
C17A H17B 0.9900 . ?
C18A C19A 1.503(7) . ?
C18A H18A 1.0000 . ?
C19A H19A 0.9900 . ?
C19A H19B 0.9900 . ?
C20A C22B 1.480(9) . ?
C20A C22A 1.499(9) . ?
C20A C23B 1.504(9) . ?
C20A C21A 1.509(9) . ?
C20A C21B 1.566(9) . ?
C20A C23A 1.567(9) . ?
C21A C28A 1.540(11) . ?
C21A H21A 0.9900 . ?
C21A H21B 0.9900 . ?
C22A C26A 1.539(10) . ?
C22A H22A 0.9900 . ?
C22A H22B 0.9900 . ?
C23A C24A 1.527(10) . ?
C23A H23A 0.9900 . ?
C23A H23B 0.9900 . ?
C24A C29A 1.515(11) . ?
C24A C25A 1.520(11) . ?
C24A H24A 1.0000 . ?
C25A C26A 1.522(11) . ?
C25A H25A 0.9900 . ?
C25A H25B 0.9900 . ?
C26A C27A 1.517(11) . ?
C26A H26A 1.0000 . ?
C27A C28A 1.526(12) . ?
C27A H27A 0.9900 . ?
C27A H27B 0.9900 . ?
C28A C29A 1.521(11) . ?
C28A H28A 1.0000 . ?
C29A H29A 0.9900 . ?
C29A H29B 0.9900 . ?
C31A C36A 1.389(8) . ?
C31A C47A 1.434(7) . ?
C33A C34A 1.377(10) . ?
C33A H33A 0.9500 . ?
C34A C35A 1.355(10) . ?
C34A H34A 0.9500 . ?
C35A C36A 1.375(9) . ?
C35A H35A 0.9500 . ?
C36A H36A 0.9500 . ?
C37A C38A 1.197(7) . ?
C37A C41A 1.451(7) . ?
C41A N4A 1.354(7) . ?
N4A C43A 1.341(7) . ?
C43A C44A 1.380(9) . ?
C43A H43A 0.9500 . ?
C44A C45A 1.384(9) . ?
C44A H44A 0.9500 . ?
C45A H45A 0.9500 . ?
C47A C48A 1.199(7) . ?
C10 C13 1.504(7) . ?
C10 C11 1.505(7) . ?
C10 C12 1.516(8) . ?
C11 C19 1.528(8) . ?
C11 H11C 0.9900 . ?
C11 H11D 0.9900 . ?
C12 C16 1.573(9) . ?
C12 H12C 0.9900 . ?
C12 H12D 0.9900 . ?
C13 C14 1.582(8) . ?
C13 H13C 0.9900 . ?
C13 H13D 0.9900 . ?
C14 C15 1.492(10) . ?
C14 C18 1.514(10) . ?
C14 H14B 1.0000 . ?
C15 C16 1.472(10) . ?
C15 H15C 0.9900 . ?
C15 H15D 0.9900 . ?
C16 C17 1.540(9) . ?
C16 H16B 1.0000 . ?
C17 C19 1.487(9) . ?
C17 H17C 0.9900 . ?
C17 H17D 0.9900 . ?
C18 C19 1.464(9) . ?
C18 H18B 0.9900 . ?
C18 H18C 0.9900 . ?
C19 H19C 1.0000 . ?
C20 C22 1.503(7) . ?
C20 C21 1.531(7) . ?
C20 C23 1.534(7) . ?
C21 C28 1.534(7) . ?
C21 H21C 0.9900 . ?
C21 H21D 0.9900 . ?
C22 C26 1.542(8) . ?
C22 H22C 0.9900 . ?
C22 H22D 0.9900 . ?
C23 C24 1.531(8) . ?
C23 H23C 0.9900 . ?
C23 H23D 0.9900 . ?
C24 C25 1.490(10) . ?
C24 C29 1.516(9) . ?
C24 H24B 1.0000 . ?
C25 C26 1.531(10) . ?
C25 H25C 0.9900 . ?
C25 H25D 0.9900 . ?
C26 C27 1.539(9) . ?
C26 H26B 1.0000 . ?
C27 C28 1.502(8) . ?
C27 H27C 0.9900 . ?
C27 H27D 0.9900 . ?
C28 C29 1.522(8) . ?
C28 H28B 1.0000 . ?
C29 H29C 0.9900 . ?
C29 H29D 0.9900 . ?
C31 N3 1.334(7) . ?
C31 C37 1.450(7) . ?
N3 C33 1.356(8) . ?
C33 C34 1.352(10) . ?
C33 H33B 0.9500 . ?
C34 C35 1.363(9) . ?
C34 H34B 0.9500 . ?
C35 H35B 0.9500 . ?
C37 C38 1.198(7) . ?
C41 C46 1.382(7) . ?
C41 C47 1.438(7) . ?
C46 C45 1.364(9) . ?
C46 H46B 0.9500 . ?
C43 C44 1.381(9) . ?
C43 H43B 0.9500 . ?
C44 C45 1.371(10) . ?
C44 H44B 0.9500 . ?
C45 H45B 0.9500 . ?
C47 C48 1.198(7) . ?
C21B C28B 1.530(10) . ?
C21B H21E 0.9900 . ?
C21B H21F 0.9900 . ?
C22B C26B 1.533(10) . ?
C22B H22E 0.9900 . ?
C22B H22F 0.9900 . ?
C23B C24B 1.530(11) . ?
C23B H23E 0.9900 . ?
C23B H23F 0.9900 . ?
C24B C25B 1.518(11) . ?
C24B C29B 1.522(12) . ?
C24B H24C 1.0000 . ?
C25B C26B 1.507(11) . ?
C25B H25E 0.9900 . ?
C25B H25F 0.9900 . ?
C26B C27B 1.542(12) . ?
C26B H26C 1.0000 . ?
C27B C28B 1.524(11) . ?
C27B H27E 0.9900 . ?
C27B H27F 0.9900 . ?
C28B C29B 1.520(11) . ?
C28B H28C 1.0000 . ?
C29B H29E 0.9900 . ?
C29B H29F 0.9900 . ?
